data_4313756
loop_
_publ_author_name
'Reyes Garc\'ia-Zarracino'
'Jes\'us Ramos-Qui\~nones'
'Herbert H\"opfl'

_publ_section_title
;
 Self-Assembly of Dialkyltin(IV) Moieties and Aromatic Dicarboxylates to
 Complexes with a Polymeric or a Discrete Trinuclear Macrocyclic Structure
 in the Solid State and a Mixture of Fast Interchanging Cyclooligomeric
 Structures in Solution
;
_journal_name_full 'Inorganic Chemistry'
_journal_page_first 3835
_journal_page_last 3845
_journal_paper_doi 10.1021/ic026270v
_journal_volume 42
_journal_year 2003
_chemical_formula_moiety C10H10O4Sn
_chemical_formula_sum 'C10 H10 O4 Sn'
_chemical_formula_weight 312.87
_chemical_name_common 'Dimethyltin(IV) phtalate'
_chemical_name_systematic
; 
 ? 
;
_space_group_IT_number 14
_symmetry_cell_setting monoclinic
_symmetry_space_group_name_Hall '-P 2ybc'
_symmetry_space_group_name_H-M 'P 1 21/c 1'
_atom_sites_solution_hydrogens geom
_atom_sites_solution_primary direct
_atom_sites_solution_secondary difmap
_audit_creation_method SHELXL-97
_cell_angle_alpha 90.00
_cell_angle_beta 96.766(3)
_cell_angle_gamma 90.00
_cell_formula_units_Z 4
_cell_length_a 9.4966(17)
_cell_length_b 10.4578(19)
_cell_length_c 11.316(2)
_cell_measurement_temperature 293(2)
_cell_volume 1116.0(3)
_computing_cell_refinement 'Bruker SMART'
_computing_data_collection 'Bruker SMART'
_computing_data_reduction 'Bruker SHELXTL'
_computing_molecular_graphics 'Bruker SHELXTL'
_computing_publication_material 'Bruker SHELXTL'
_computing_structure_refinement 'SHELXL-97 (Sheldrick, 1997)'
_computing_structure_solution 'SHELXS-97 (Sheldrick, 1990)'
_diffrn_ambient_temperature 293(2)
_diffrn_measured_fraction_theta_full 1.000
_diffrn_measured_fraction_theta_max 1.000
_diffrn_measurement_device_type 'CCD area detector'
_diffrn_measurement_method 'phi and omega scans'
_diffrn_radiation_monochromator graphite
_diffrn_radiation_source 'fine-focus sealed tube'
_diffrn_radiation_type MoK\a
_diffrn_radiation_wavelength 0.71073
_diffrn_reflns_av_R_equivalents 0.0417
_diffrn_reflns_av_sigmaI/netI 0.0312
_diffrn_reflns_limit_h_max 11
_diffrn_reflns_limit_h_min -11
_diffrn_reflns_limit_k_max 12
_diffrn_reflns_limit_k_min -12
_diffrn_reflns_limit_l_max 13
_diffrn_reflns_limit_l_min -13
_diffrn_reflns_number 10363
_diffrn_reflns_theta_full 25.00
_diffrn_reflns_theta_max 25.00
_diffrn_reflns_theta_min 2.16
_exptl_absorpt_coefficient_mu 2.280
_exptl_absorpt_correction_type none
_exptl_crystal_colour colorless
_exptl_crystal_density_diffrn 1.862
_exptl_crystal_density_method 'not measured'
_exptl_crystal_description rectangular
_exptl_crystal_F_000 608
_exptl_crystal_size_max 0.06
_exptl_crystal_size_mid 0.09
_exptl_crystal_size_min 0.19
_refine_diff_density_max 0.468
_refine_diff_density_min -1.040
_refine_diff_density_rms 0.095
_refine_ls_extinction_method none
_refine_ls_goodness_of_fit_ref 1.212
_refine_ls_hydrogen_treatment mixed
_refine_ls_matrix_type full
_refine_ls_number_parameters 136
_refine_ls_number_reflns 1974
_refine_ls_number_restraints 0
_refine_ls_restrained_S_all 1.212
_refine_ls_R_factor_all 0.0368
_refine_ls_R_factor_gt 0.0333
_refine_ls_shift/su_max 0.001
_refine_ls_shift/su_mean 0.000
_refine_ls_structure_factor_coef Fsqd
_refine_ls_weighting_details 'calc w=1/[\s^2^(Fo^2^)+(0.0250P)^2^+1.0338P] where P=(Fo^2^+2Fc^2^)/3'
_refine_ls_weighting_scheme calc
_refine_ls_wR_factor_gt 0.0703
_refine_ls_wR_factor_ref 0.0720
_reflns_number_gt 1834
_reflns_number_total 1974
_reflns_threshold_expression >2sigma(I)
_cod_data_source_file ic026270vsi20021214_073513_1.cif
_cod_data_source_block rgtwom
_cod_depositor_comments
;
The following automatic conversions were performed:

'_symmetry_cell_setting' value 'Monoclinic' changed to 'monoclinic'
according to the built-in table from CIF Core dictionary named
'cif_core.dic' version 2.4.1 from 2010-06-29.

Automatic conversion script
Id: cif_fix_values 1646 2011-03-28 12:23:43Z adriana 
;
_cod_original_cell_volume 1116.0(4)
_cod_database_code 4313756

loop_
_symmetry_equiv_pos_as_xyz
'x, y, z'
'-x, y+1/2, -z+1/2'
'-x, -y, -z'
'x, -y-1/2, z-1/2'

loop_
_atom_site_label
_atom_site_type_symbol
_atom_site_fract_x
_atom_site_fract_y
_atom_site_fract_z
_atom_site_U_iso_or_equiv
_atom_site_adp_type
_atom_site_occupancy
_atom_site_symmetry_multiplicity
_atom_site_calc_flag
_atom_site_refinement_flags
_atom_site_disorder_assembly
_atom_site_disorder_group
Sn1 Sn 0.13967(3) 0.17764(3) 1.03482(3) 0.03139(12) Uani 1 1 d . . .
O3 O 0.2873(3) 0.3331(3) 1.0519(3) 0.0387(8) Uani 1 1 d . . .
O2 O 0.1111(3) -0.0348(3) 0.9176(3) 0.0446(8) Uani 1 1 d . . .
O4 O 0.1217(3) 0.3646(3) 1.1688(3) 0.0417(8) Uani 1 1 d . . .
C1 C 0.2157(5) 0.0052(4) 0.8749(4) 0.0325(10) Uani 1 1 d . . .
O1 O 0.2750(3) 0.1115(3) 0.9108(3) 0.0385(7) Uani 1 1 d . . .
C2 C 0.2866(4) -0.0687(4) 0.7859(4) 0.0299(10) Uani 1 1 d . . .
C3 C 0.3044(4) -0.0193(4) 0.6740(4) 0.0292(9) Uani 1 1 d . . .
C4 C 0.3836(4) -0.0877(4) 0.5995(4) 0.0359(11) Uani 1 1 d . . .
H4 H 0.3969 -0.0546 0.5254 0.043 Uiso 1 1 calc R . .
C8 C 0.2330(5) 0.3993(4) 1.1315(4) 0.0319(10) Uani 1 1 d . . .
C7 C 0.3422(5) -0.1867(4) 0.8193(4) 0.0401(11) Uani 1 1 d . . .
H7 H 0.3265 -0.2217 0.8922 0.048 Uiso 1 1 calc R . .
C6 C 0.4219(5) -0.2538(5) 0.7439(5) 0.0460(13) Uani 1 1 d . . .
H6 H 0.4613 -0.3325 0.7675 0.055 Uiso 1 1 calc R . .
C5 C 0.4425(5) -0.2041(5) 0.6348(4) 0.0434(12) Uani 1 1 d . . .
H5 H 0.4960 -0.2489 0.5848 0.052 Uiso 1 1 calc R . .
C21 C -0.0259(5) 0.2581(5) 0.9202(4) 0.0470(13) Uani 1 1 d . . .
H21A H 0.0125 0.3027 0.8571 0.070 Uiso 1 1 calc R . .
H21B H -0.0779 0.3168 0.9637 0.070 Uiso 1 1 calc R . .
H21C H -0.0882 0.1915 0.8872 0.070 Uiso 1 1 calc R . .
C17 C 0.2118(6) 0.0705(5) 1.1869(4) 0.0512(14) Uani 1 1 d . . .
H17A H 0.3134 0.0653 1.1947 0.077 Uiso 1 1 calc R . .
H17B H 0.1725 -0.0141 1.1794 0.077 Uiso 1 1 calc R . .
H17C H 0.1825 0.1112 1.2560 0.077 Uiso 1 1 calc R . .

loop_
_atom_site_aniso_label
_atom_site_aniso_U_11
_atom_site_aniso_U_22
_atom_site_aniso_U_33
_atom_site_aniso_U_23
_atom_site_aniso_U_13
_atom_site_aniso_U_12
Sn1 0.0346(2) 0.03009(19) 0.03005(19) -0.00235(13) 0.00628(13) -0.00021(14)
O3 0.0418(19) 0.0353(18) 0.0414(18) -0.0107(14) 0.0151(15) -0.0036(15)
O2 0.044(2) 0.048(2) 0.0452(19) 0.0003(16) 0.0201(16) -0.0088(17)
O4 0.0417(19) 0.0411(19) 0.0449(19) -0.0100(15) 0.0153(16) -0.0086(16)
C1 0.038(3) 0.033(3) 0.026(2) -0.0013(19) 0.002(2) 0.003(2)
O1 0.0435(19) 0.0336(18) 0.0403(18) -0.0110(15) 0.0126(15) -0.0035(15)
C2 0.028(2) 0.029(2) 0.032(2) -0.0025(18) 0.0043(18) -0.0029(18)
C3 0.029(2) 0.026(2) 0.034(2) -0.0022(18) 0.0082(18) -0.0036(18)
C4 0.031(2) 0.044(3) 0.033(2) -0.002(2) 0.010(2) -0.001(2)
C8 0.036(3) 0.030(2) 0.029(2) 0.0002(19) 0.002(2) 0.004(2)
C7 0.056(3) 0.028(2) 0.035(3) 0.005(2) -0.002(2) 0.001(2)
C6 0.043(3) 0.034(3) 0.058(3) -0.006(2) -0.007(2) 0.013(2)
C5 0.035(3) 0.047(3) 0.048(3) -0.010(2) 0.006(2) 0.009(2)
C21 0.039(3) 0.050(3) 0.051(3) 0.005(3) -0.001(2) 0.006(2)
C17 0.068(4) 0.046(3) 0.038(3) 0.007(2) -0.003(3) 0.001(3)

loop_
_atom_type_symbol
_atom_type_description
_atom_type_scat_dispersion_real
_atom_type_scat_dispersion_imag
_atom_type_scat_source
C C 0.0033 0.0016 'International Tables Vol C Tables 4.2.6.8 and 6.1.1.4'
H H 0.0000 0.0000 'International Tables Vol C Tables 4.2.6.8 and 6.1.1.4'
O O 0.0106 0.0060 'International Tables Vol C Tables 4.2.6.8 and 6.1.1.4'
Sn Sn -0.6537 1.4246 'International Tables Vol C Tables 4.2.6.8 and 6.1.1.4'

loop_
_geom_angle_atom_site_label_1
_geom_angle_atom_site_label_2
_geom_angle_atom_site_label_3
_geom_angle
_geom_angle_site_symmetry_1
_geom_angle_site_symmetry_3
_geom_angle_publ_flag
C21 Sn1 C17 150.6(2) . . ?
C21 Sn1 O1 100.95(17) . . ?
C17 Sn1 O1 101.70(18) . . ?
C21 Sn1 O3 100.76(17) . . ?
C17 Sn1 O3 100.64(18) . . ?
O1 Sn1 O3 82.31(12) . . ?
C21 Sn1 O4 87.79(17) . . ?
C17 Sn1 O4 87.67(17) . . ?
O1 Sn1 O4 138.28(11) . . ?
O3 Sn1 O4 55.97(11) . . ?
C8 O3 Sn1 99.1(3) . . ?
C8 O4 Sn1 84.2(3) . . ?
O2 C1 O1 120.9(4) . . ?
O2 C1 C2 122.7(4) . . ?
O1 C1 C2 116.4(4) . . ?
C1 O1 Sn1 102.3(3) . . ?
C7 C2 C3 119.8(4) . . ?
C7 C2 C1 117.9(4) . . ?
C3 C2 C1 122.2(4) . . ?
C4 C3 C2 119.4(4) . . ?
C4 C3 C8 119.9(4) . 4_565 ?
C2 C3 C8 120.5(4) . 4_565 ?
C5 C4 C3 120.5(4) . . ?
O4 C8 O3 120.6(4) . . ?
O4 C8 C3 121.0(4) . 4_566 ?
O3 C8 C3 118.4(4) . 4_566 ?
C2 C7 C6 120.1(4) . . ?
C5 C6 C7 120.3(4) . . ?
C6 C5 C4 119.9(4) . . ?

loop_
_geom_bond_atom_site_label_1
_geom_bond_atom_site_label_2
_geom_bond_distance
_geom_bond_site_symmetry_2
_geom_bond_publ_flag
Sn1 C21 2.093(5) . ?
Sn1 C17 2.099(5) . ?
Sn1 O1 2.126(3) . ?
Sn1 O3 2.141(3) . ?
Sn1 O4 2.493(3) . ?
O3 C8 1.291(5) . ?
O2 C1 1.227(5) . ?
O4 C8 1.237(5) . ?
C1 O1 1.290(5) . ?
C1 C2 1.491(6) . ?
C2 C7 1.378(6) . ?
C2 C3 1.396(6) . ?
C3 C4 1.392(6) . ?
C3 C8 1.480(6) 4_565 ?
C4 C5 1.379(6) . ?
C8 C3 1.480(6) 4_566 ?
C7 C6 1.395(7) . ?
C6 C5 1.375(7) . ?

loop_
_geom_torsion_atom_site_label_1
_geom_torsion_atom_site_label_2
_geom_torsion_atom_site_label_3
_geom_torsion_atom_site_label_4
_geom_torsion
_geom_torsion_site_symmetry_1
_geom_torsion_site_symmetry_2
_geom_torsion_site_symmetry_3
_geom_torsion_site_symmetry_4
_geom_torsion_publ_flag
C21 Sn1 O3 C8 81.4(3) . . . . ?
C17 Sn1 O3 C8 -78.3(3) . . . . ?
O1 Sn1 O3 C8 -178.8(3) . . . . ?
O4 Sn1 O3 C8 1.5(2) . . . . ?
C21 Sn1 O4 C8 -106.2(3) . . . . ?
C17 Sn1 O4 C8 102.9(3) . . . . ?
O1 Sn1 O4 C8 -2.1(3) . . . . ?
O3 Sn1 O4 C8 -1.6(2) . . . . ?
O2 C1 O1 Sn1 -3.2(5) . . . . ?
C2 C1 O1 Sn1 -179.3(3) . . . . ?
C21 Sn1 O1 C1 -80.5(3) . . . . ?
C17 Sn1 O1 C1 80.6(3) . . . . ?
O3 Sn1 O1 C1 179.9(3) . . . . ?
O4 Sn1 O1 C1 -179.6(2) . . . . ?
O2 C1 C2 C7 -60.7(6) . . . . ?
O1 C1 C2 C7 115.3(5) . . . . ?
O2 C1 C2 C3 122.7(5) . . . . ?
O1 C1 C2 C3 -61.2(6) . . . . ?
C7 C2 C3 C4 -2.8(6) . . . . ?
C1 C2 C3 C4 173.7(4) . . . . ?
C7 C2 C3 C8 173.6(4) . . . 4_565 ?
C1 C2 C3 C8 -9.9(6) . . . 4_565 ?
C2 C3 C4 C5 1.0(7) . . . . ?
C8 C3 C4 C5 -175.5(4) 4_565 . . . ?
Sn1 O4 C8 O3 2.5(4) . . . . ?
Sn1 O4 C8 C3 -179.5(4) . . . 4_566 ?
Sn1 O3 C8 O4 -3.0(5) . . . . ?
Sn1 O3 C8 C3 179.0(3) . . . 4_566 ?
C3 C2 C7 C6 3.2(7) . . . . ?
C1 C2 C7 C6 -173.5(4) . . . . ?
C2 C7 C6 C5 -1.6(7) . . . . ?
C7 C6 C5 C4 -0.3(7) . . . . ?
C3 C4 C5 C6 0.6(7) . . . . ?
